data_7025380
loop_
_publ_author_name
'Keene, Tony D.'
'Zimmermann, Iwan'
'Neels, Antonia'
'Sereda, Olha'
'Hauser, J\"urg'
'Bonin, Michel'
'Hursthouse, Michael B.'
'Price, Daniel J.'
'Decurtins, Silvio'

_publ_section_title
;
 Heterocyclic amine directed synthesis of metal(II)-oxalates:
 investigating the magnetic properties of two complete series of chains
 with S = 5/2 to S = 1/2.
;
_journal_issue 20
_journal_name_full 'Dalton transactions (Cambridge, England : 2003)'
_journal_page_first 4937
_journal_page_last 4950
_journal_paper_doi 10.1039/b927522c
_journal_volume 39
_journal_year 2010
_chemical_formula_moiety 'C48 H36 Fe3 N12 O12'
_chemical_formula_sum 'C48 H36 Fe3 N12 O12'
_chemical_formula_weight 1140.44
_chemical_melting_point ?
_chemical_name_common
;
Iron(II) bis-benzimidazole oxalate
;
_chemical_name_systematic
;
catena-[(\m~2~oxalato)-bis(benzimidazole)-iron(II)]
;
_space_group_IT_number 15
_symmetry_cell_setting monoclinic
_symmetry_space_group_name_Hall '-C 2yc'
_symmetry_space_group_name_H-M 'C 1 2/c 1'
_atom_sites_solution_hydrogens geom
_atom_sites_solution_primary direct
_atom_sites_solution_secondary difmap
_audit_creation_method SHELXL-97
_cell_angle_alpha 90.00
_cell_angle_beta 94.530(12)
_cell_angle_gamma 90.00
_cell_formula_units_Z 4
_cell_length_a 20.945(2)
_cell_length_b 12.3461(9)
_cell_length_c 18.550(2)
_cell_measurement_reflns_used 6413
_cell_measurement_temperature 223(2)
_cell_measurement_theta_max 29.37
_cell_measurement_theta_min 1.91
_cell_volume 4781.8(8)
_computing_cell_refinement 'CELL (Stoe IPDS Software, 2000)'
_computing_data_collection 'EXPOSE (Stoe IPDS Software, 2000)'
_computing_data_reduction 'INTEGRATE (Stoe IPDS Software, 2000)'
_computing_molecular_graphics 'Diamond 2 (Brandenberg, 1997)'
_computing_publication_material 'SHELXL-97 (Sheldrick, 1997)'
_computing_structure_refinement 'SHELXL-97 (Sheldrick, 1997)'
_computing_structure_solution 'SHELXS-97 (Sheldrick, 1990)'
_diffrn_ambient_temperature 223(2)
_diffrn_detector_area_resol_mean 0.81\%A
_diffrn_measured_fraction_theta_full 0.985
_diffrn_measured_fraction_theta_max 0.985
_diffrn_measurement_device_type 'STOE IPDS'
_diffrn_measurement_method 'phi oscillation'
_diffrn_radiation_monochromator graphite
_diffrn_radiation_source 'fine-focus sealed tube'
_diffrn_radiation_type MoK\a
_diffrn_radiation_wavelength 0.71073
_diffrn_reflns_av_R_equivalents 0.0607
_diffrn_reflns_av_sigmaI/netI 0.0817
_diffrn_reflns_limit_h_max 25
_diffrn_reflns_limit_h_min -25
_diffrn_reflns_limit_k_max 15
_diffrn_reflns_limit_k_min -15
_diffrn_reflns_limit_l_max 22
_diffrn_reflns_limit_l_min -22
_diffrn_reflns_number 18399
_diffrn_reflns_theta_full 26.09
_diffrn_reflns_theta_max 26.09
_diffrn_reflns_theta_min 1.95
_exptl_absorpt_coefficient_mu 0.976
_exptl_absorpt_correction_T_max 0.5647
_exptl_absorpt_correction_T_min 0.5417
_exptl_absorpt_correction_type multi-scan
_exptl_absorpt_process_details
;
[c.f. R.H. Blessing, Acta Cryst. (1995), a51, 33-38]
;
_exptl_crystal_colour yellow
_exptl_crystal_density_diffrn 1.584
_exptl_crystal_density_method 'not measured'
_exptl_crystal_description block
_exptl_crystal_F_000 2328
_exptl_crystal_size_max 0.50
_exptl_crystal_size_mid 0.40
_exptl_crystal_size_min 0.35
_refine_diff_density_max 1.572
_refine_diff_density_min -0.344
_refine_diff_density_rms 0.073
_refine_ls_extinction_method none
_refine_ls_goodness_of_fit_ref 0.856
_refine_ls_hydrogen_treatment constr
_refine_ls_matrix_type full
_refine_ls_number_parameters 339
_refine_ls_number_reflns 4673
_refine_ls_number_restraints 0
_refine_ls_restrained_S_all 0.856
_refine_ls_R_factor_all 0.1150
_refine_ls_R_factor_gt 0.0462
_refine_ls_shift/su_max 0.000
_refine_ls_shift/su_mean 0.000
_refine_ls_structure_factor_coef Fsqd
_refine_ls_weighting_details 'w=1/[\s^2^(Fo^2^)+(0.0674P)^2^] where P=(Fo^2^+2Fc^2^)/3'
_refine_ls_weighting_scheme calc
_refine_ls_wR_factor_gt 0.1139
_refine_ls_wR_factor_ref 0.1294
_reflns_number_gt 2131
_reflns_number_total 4673
_reflns_threshold_expression >2sigma(I)
_cod_data_source_file b927522c.txt
_cod_data_source_block compound2
_cod_depositor_comments
;
The following automatic conversions were performed:

'_chemical_melting_point' value 'n/a' was changed to '?' - the value
is undefined or not given.

Automatic conversion script
Id: cif_fix_values 1891 2012-01-12 08:04:46Z andrius 
;
_cod_original_cell_volume 4781.9(8)
_cod_original_sg_symbol_H-M 'C 2 /c'
_cod_database_code 7025380

loop_
_symmetry_equiv_pos_as_xyz
'x, y, z'
'-x, y, -z+1/2'
'x+1/2, y+1/2, z'
'-x+1/2, y+1/2, -z+1/2'
'-x, -y, -z'
'x, -y, z-1/2'
'-x+1/2, -y+1/2, -z'
'x+1/2, -y+1/2, z-1/2'

loop_
_atom_site_label
_atom_site_type_symbol
_atom_site_fract_x
_atom_site_fract_y
_atom_site_fract_z
_atom_site_U_iso_or_equiv
_atom_site_adp_type
_atom_site_occupancy
_atom_site_symmetry_multiplicity
_atom_site_calc_flag
_atom_site_refinement_flags
Fe1 Fe 0.5000 0.86329(8) 0.2500 0.0297(3) Uani 1 2 d S
Fe2 Fe 0.66678(3) 0.63376(5) 0.08367(3) 0.02174(17) Uani 1 1 d .
O5 O 0.76667(13) 0.6465(2) 0.06176(15) 0.0251(7) Uani 1 1 d .
O3 O 0.56599(13) 0.6491(2) 0.09861(15) 0.0262(7) Uani 1 1 d .
O2 O 0.59706(14) 0.8483(3) 0.23087(15) 0.0299(8) Uani 1 1 d .
C1 C 0.6098(2) 0.7816(4) 0.1829(2) 0.0248(10) Uani 1 1 d .
C3 C 0.7780(2) 0.7153(4) 0.0162(2) 0.0222(10) Uani 1 1 d .
C2 C 0.5530(2) 0.7157(4) 0.1460(2) 0.0243(10) Uani 1 1 d .
O1 O 0.66358(13) 0.7639(3) 0.16280(15) 0.0297(8) Uani 1 1 d .
O4 O 0.49902(13) 0.7350(3) 0.16644(16) 0.0310(8) Uani 1 1 d .
N11 N 0.64572(16) 0.5095(3) 0.00451(18) 0.0265(9) Uani 1 1 d .
N21 N 0.69818(17) 0.5307(3) 0.17270(18) 0.0277(9) Uani 1 1 d .
N31 N 0.47873(19) 0.9808(3) 0.1648(2) 0.0376(10) Uani 1 1 d .
C11 C 0.6847(2) 0.4390(4) -0.0298(2) 0.0332(12) Uani 1 1 d .
C31 C 0.5124(2) 1.0748(4) 0.1507(2) 0.0307(11) Uani 1 1 d .
O6 O 0.66818(13) 0.7668(2) 0.00762(14) 0.0268(7) Uani 1 1 d .
C21 C 0.6656(2) 0.4757(4) 0.2242(2) 0.0252(9) Uani 1 1 d .
C33 C 0.5055(3) 1.2243(5) 0.0649(3) 0.0597(17) Uani 1 1 d .
H33 H 0.4853 1.2591 0.0249 0.072 Uiso 1 1 calc R
C22 C 0.7094(2) 0.4169(4) 0.2688(2) 0.0297(10) Uani 1 1 d .
C13 C 0.6749(3) 0.3025(5) -0.1254(3) 0.0687(19) Uani 1 1 d .
H13 H 0.6499 0.2635 -0.1600 0.082 Uiso 1 1 calc R
C12 C 0.6482(2) 0.3775(4) -0.0801(3) 0.0390(13) Uani 1 1 d .
C34 C 0.5597(3) 1.2645(4) 0.1005(3) 0.0537(15) Uani 1 1 d .
H34 H 0.5776 1.3276 0.0836 0.064 Uiso 1 1 calc R
C36 C 0.5669(2) 1.1191(4) 0.1868(3) 0.0404(12) Uani 1 1 d .
H36 H 0.5876 1.0853 0.2269 0.048 Uiso 1 1 calc R
C23 C 0.6920(2) 0.3541(4) 0.3257(2) 0.0433(13) Uani 1 1 d .
H23 H 0.7221 0.3165 0.3556 0.052 Uiso 1 1 calc R
C26 C 0.6010(2) 0.4723(4) 0.2356(2) 0.0332(11) Uani 1 1 d .
H26 H 0.5708 0.5108 0.2065 0.040 Uiso 1 1 calc R
N22 N 0.76799(18) 0.4400(3) 0.24430(19) 0.0365(10) Uani 1 1 d .
H22 H 0.8044 0.4161 0.2623 0.044 Uiso 1 1 calc R
N12 N 0.58672(19) 0.4099(3) -0.07457(19) 0.0381(10) Uani 1 1 d .
H12 H 0.5532 0.3845 -0.0984 0.046 Uiso 1 1 calc R
C25 C 0.5836(2) 0.4092(4) 0.2922(2) 0.0384(12) Uani 1 1 d .
H25 H 0.5407 0.4062 0.3016 0.046 Uiso 1 1 calc R
C24 C 0.6279(2) 0.3501(4) 0.3356(2) 0.0421(13) Uani 1 1 d .
H24 H 0.6138 0.3070 0.3723 0.050 Uiso 1 1 calc R
C35 C 0.5888(2) 1.2149(4) 0.1606(3) 0.0438(13) Uani 1 1 d .
H35 H 0.6247 1.2473 0.1844 0.053 Uiso 1 1 calc R
C14 C 0.7394(4) 0.2897(6) -0.1163(4) 0.102(3) Uani 1 1 d .
H14 H 0.7590 0.2395 -0.1447 0.122 Uiso 1 1 calc R
C16 C 0.7511(2) 0.4251(5) -0.0211(3) 0.0587(17) Uani 1 1 d .
H16 H 0.7765 0.4646 0.0128 0.070 Uiso 1 1 calc R
C15 C 0.7770(3) 0.3499(6) -0.0654(4) 0.101(3) Uani 1 1 d .
H15 H 0.8211 0.3389 -0.0612 0.121 Uiso 1 1 calc R
N32 N 0.4297(3) 1.0659(5) 0.0707(2) 0.0764(18) Uani 1 1 d .
H32 H 0.4018 1.0793 0.0353 0.092 Uiso 1 1 calc R
C32 C 0.4820(3) 1.1280(5) 0.0919(3) 0.0484(15) Uani 1 1 d .
C27 C 0.7585(2) 0.5063(4) 0.1875(2) 0.0315(11) Uani 1 1 d .
H27 H 0.7914 0.5322 0.1612 0.038 Uiso 1 1 calc R
C17 C 0.5882(2) 0.4887(4) -0.0251(2) 0.0335(11) Uani 1 1 d .
H17 H 0.5519 0.5254 -0.0128 0.040 Uiso 1 1 calc R
C37 C 0.4300(3) 0.9808(6) 0.1151(3) 0.0637(18) Uani 1 1 d .
H37 H 0.3990 0.9268 0.1114 0.076 Uiso 1 1 calc R

loop_
_atom_site_aniso_label
_atom_site_aniso_U_11
_atom_site_aniso_U_22
_atom_site_aniso_U_33
_atom_site_aniso_U_23
_atom_site_aniso_U_13
_atom_site_aniso_U_12
Fe1 0.0249(5) 0.0264(6) 0.0399(6) 0.000 0.0170(4) 0.000
Fe2 0.0170(3) 0.0266(3) 0.0220(3) 0.0001(3) 0.0040(2) -0.0007(3)
O5 0.0221(16) 0.0283(18) 0.0255(16) 0.0022(14) 0.0051(13) -0.0035(15)
O3 0.0185(16) 0.0304(19) 0.0297(17) -0.0076(15) 0.0026(13) -0.0010(15)
O2 0.0234(17) 0.033(2) 0.0352(18) -0.0089(16) 0.0123(14) -0.0057(16)
C1 0.021(2) 0.027(3) 0.027(2) -0.001(2) 0.004(2) -0.002(2)
C3 0.024(2) 0.024(3) 0.019(2) -0.008(2) 0.0057(18) -0.007(2)
C2 0.018(2) 0.026(3) 0.030(3) 0.002(2) 0.0044(19) -0.008(2)
O1 0.0170(16) 0.038(2) 0.0344(18) -0.0084(15) 0.0067(13) -0.0052(15)
O4 0.0175(16) 0.036(2) 0.0412(19) -0.0094(15) 0.0112(14) -0.0019(15)
N11 0.0219(19) 0.031(2) 0.0272(19) -0.0015(17) 0.0046(15) -0.0044(18)
N21 0.025(2) 0.031(2) 0.0269(19) 0.0073(17) -0.0001(15) 0.0025(18)
N31 0.041(2) 0.033(2) 0.040(2) 0.002(2) 0.014(2) -0.004(2)
C11 0.032(3) 0.030(3) 0.038(3) -0.009(2) 0.006(2) -0.003(2)
C31 0.030(2) 0.031(3) 0.032(2) 0.004(2) 0.011(2) 0.001(2)
O6 0.0196(16) 0.032(2) 0.0292(17) 0.0009(14) 0.0074(13) -0.0008(15)
C21 0.030(2) 0.025(2) 0.021(2) 0.0023(18) 0.0018(17) 0.003(2)
C33 0.064(4) 0.071(4) 0.044(3) 0.026(3) 0.002(3) -0.005(4)
C22 0.032(3) 0.033(3) 0.024(2) 0.005(2) -0.0005(19) 0.001(2)
C13 0.078(5) 0.062(4) 0.067(4) -0.042(4) 0.017(4) -0.016(4)
C12 0.040(3) 0.041(3) 0.036(3) -0.009(2) 0.002(2) -0.010(3)
C34 0.071(4) 0.036(3) 0.057(3) 0.011(3) 0.023(3) -0.006(3)
C36 0.035(3) 0.045(3) 0.042(3) 0.011(2) 0.009(2) -0.002(2)
C23 0.043(3) 0.052(3) 0.035(3) 0.018(2) 0.005(2) 0.015(3)
C26 0.029(2) 0.039(3) 0.032(2) 0.004(2) 0.0016(19) 0.006(2)
N22 0.031(2) 0.042(3) 0.035(2) 0.0111(18) -0.0014(17) 0.010(2)
N12 0.037(2) 0.041(3) 0.035(2) -0.0042(19) -0.0068(18) -0.023(2)
C25 0.033(3) 0.044(3) 0.038(3) 0.006(2) 0.006(2) 0.007(2)
C24 0.051(3) 0.045(3) 0.031(2) 0.014(2) 0.010(2) 0.009(3)
C35 0.045(3) 0.039(3) 0.048(3) -0.001(3) 0.009(2) -0.012(3)
C14 0.076(5) 0.088(6) 0.145(7) -0.083(6) 0.038(5) -0.012(5)
C16 0.032(3) 0.056(4) 0.088(4) -0.044(3) 0.005(3) 0.005(3)
C15 0.051(4) 0.097(6) 0.158(8) -0.085(6) 0.022(5) 0.010(4)
N32 0.073(4) 0.106(5) 0.046(3) 0.031(3) -0.018(3) -0.049(4)
C32 0.052(3) 0.061(4) 0.034(3) 0.010(3) 0.007(3) -0.014(3)
C27 0.028(2) 0.039(3) 0.028(2) 0.009(2) 0.0031(19) 0.005(2)
C17 0.024(2) 0.039(3) 0.038(3) -0.003(2) 0.001(2) -0.009(2)
C37 0.067(4) 0.083(5) 0.041(3) 0.001(3) 0.000(3) -0.038(4)

loop_
_atom_type_symbol
_atom_type_description
_atom_type_scat_dispersion_real
_atom_type_scat_dispersion_imag
_atom_type_scat_source
C C 0.0033 0.0016 'International Tables Vol C Tables 4.2.6.8 and 6.1.1.4'
H H 0.0000 0.0000 'International Tables Vol C Tables 4.2.6.8 and 6.1.1.4'
N N 0.0061 0.0033 'International Tables Vol C Tables 4.2.6.8 and 6.1.1.4'
O O 0.0106 0.0060 'International Tables Vol C Tables 4.2.6.8 and 6.1.1.4'
Fe Fe 0.3463 0.8444 'International Tables Vol C Tables 4.2.6.8 and 6.1.1.4'

loop_
_geom_angle_atom_site_label_1
_geom_angle_atom_site_label_2
_geom_angle_atom_site_label_3
_geom_angle
_geom_angle_site_symmetry_1
_geom_angle_site_symmetry_3
O2 Fe1 O2 169.87(18) . 2_655
O2 Fe1 N31 92.09(13) . 2_655
O2 Fe1 N31 94.70(13) 2_655 2_655
O2 Fe1 N31 94.70(13) . .
O2 Fe1 N31 92.09(13) 2_655 .
N31 Fe1 N31 95.9(2) 2_655 .
O2 Fe1 O4 76.95(11) . .
O2 Fe1 O4 95.71(11) 2_655 .
N31 Fe1 O4 168.44(13) 2_655 .
N31 Fe1 O4 88.76(14) . .
O2 Fe1 O4 95.71(11) . 2_655
O2 Fe1 O4 76.95(11) 2_655 2_655
N31 Fe1 O4 88.76(14) 2_655 2_655
N31 Fe1 O4 168.44(13) . 2_655
O4 Fe1 O4 88.72(17) . 2_655
N11 Fe2 N21 97.85(14) . .
N11 Fe2 O3 90.01(12) . .
N21 Fe2 O3 101.33(12) . .
N11 Fe2 O6 96.26(12) . .
N21 Fe2 O6 158.62(13) . .
O3 Fe2 O6 94.63(11) . .
N11 Fe2 O5 94.19(12) . .
N21 Fe2 O5 86.90(12) . .
O3 Fe2 O5 170.18(11) . .
O6 Fe2 O5 76.11(11) . .
N11 Fe2 O1 166.40(12) . .
N21 Fe2 O1 86.71(13) . .
O3 Fe2 O1 76.51(11) . .
O6 Fe2 O1 83.26(11) . .
O5 Fe2 O1 98.85(11) . .
C3 O5 Fe2 114.7(3) . .
C2 O3 Fe2 114.7(3) . .
C1 O2 Fe1 116.2(3) . .
O1 C1 O2 125.5(4) . .
O1 C1 C2 117.3(4) . .
O2 C1 C2 117.1(4) . .
O5 C3 O6 125.8(4) . 7_665
O5 C3 C3 118.0(5) . 7_665
O6 C3 C3 116.2(5) 7_665 7_665
O4 C2 O3 126.5(4) . .
O4 C2 C1 116.6(4) . .
O3 C2 C1 116.9(3) . .
C1 O1 Fe2 114.3(3) . .
C2 O4 Fe1 113.1(3) . .
C17 N11 C11 103.9(4) . .
C17 N11 Fe2 124.0(3) . .
C11 N11 Fe2 131.9(3) . .
C27 N21 C21 105.2(3) . .
C27 N21 Fe2 122.0(3) . .
C21 N21 Fe2 132.8(3) . .
C37 N31 C31 104.1(4) . .
C37 N31 Fe1 127.8(4) . .
C31 N31 Fe1 128.1(3) . .
N11 C11 C12 109.9(4) . .
N11 C11 C16 129.9(4) . .
C12 C11 C16 120.2(4) . .
C32 C31 C36 120.2(5) . .
C32 C31 N31 109.5(4) . .
C36 C31 N31 130.3(4) . .
C3 O6 Fe2 114.7(3) 7_665 .
C26 C21 C22 120.0(4) . .
C26 C21 N21 131.0(4) . .
C22 C21 N21 109.0(4) . .
C34 C33 C32 116.2(5) . .
C34 C33 H33 121.9 . .
C32 C33 H33 121.9 . .
N22 C22 C23 131.8(4) . .
N22 C22 C21 105.0(4) . .
C23 C22 C21 123.1(4) . .
C14 C13 C12 116.4(6) . .
C14 C13 H13 121.8 . .
C12 C13 H13 121.8 . .
N12 C12 C11 105.3(4) . .
N12 C12 C13 131.9(5) . .
C11 C12 C13 122.8(5) . .
C33 C34 C35 122.1(5) . .
C33 C34 H34 118.9 . .
C35 C34 H34 118.9 . .
C35 C36 C31 117.0(5) . .
C35 C36 H36 121.5 . .
C31 C36 H36 121.5 . .
C24 C23 C22 116.3(4) . .
C24 C23 H23 121.9 . .
C22 C23 H23 121.9 . .
C25 C26 C21 116.9(4) . .
C25 C26 H26 121.5 . .
C21 C26 H26 121.5 . .
C27 N22 C22 108.0(4) . .
C27 N22 H22 126.0 . .
C22 N22 H22 126.0 . .
C17 N12 C12 107.2(4) . .
C17 N12 H12 126.4 . .
C12 N12 H12 126.4 . .
C26 C25 C24 122.3(4) . .
C26 C25 H25 118.8 . .
C24 C25 H25 118.8 . .
C23 C24 C25 121.4(4) . .
C23 C24 H24 119.3 . .
C25 C24 H24 119.3 . .
C36 C35 C34 122.2(5) . .
C36 C35 H35 118.9 . .
C34 C35 H35 118.9 . .
C13 C14 C15 121.7(6) . .
C13 C14 H14 119.1 . .
C15 C14 H14 119.1 . .
C15 C16 C11 116.7(5) . .
C15 C16 H16 121.7 . .
C11 C16 H16 121.7 . .
C16 C15 C14 122.2(6) . .
C16 C15 H15 118.9 . .
C14 C15 H15 118.9 . .
C37 N32 C32 107.4(5) . .
C37 N32 H32 126.3 . .
C32 N32 H32 126.3 . .
N32 C32 C31 105.6(5) . .
N32 C32 C33 132.2(5) . .
C31 C32 C33 122.2(5) . .
N21 C27 N22 112.7(4) . .
N21 C27 H27 123.6 . .
N22 C27 H27 123.6 . .
N11 C17 N12 113.7(4) . .
N11 C17 H17 123.2 . .
N12 C17 H17 123.2 . .
N31 C37 N32 113.4(5) . .
N31 C37 H37 123.3 . .
N32 C37 H37 123.3 . .

loop_
_geom_bond_atom_site_label_1
_geom_bond_atom_site_label_2
_geom_bond_distance
_geom_bond_site_symmetry_2
Fe1 O2 2.099(3) .
Fe1 O2 2.099(3) 2_655
Fe1 N31 2.166(4) 2_655
Fe1 N31 2.166(4) .
Fe1 O4 2.215(3) .
Fe1 O4 2.215(3) 2_655
Fe2 N11 2.145(4) .
Fe2 N21 2.147(4) .
Fe2 O3 2.159(3) .
Fe2 O6 2.167(3) .
Fe2 O5 2.168(3) .
Fe2 O1 2.181(3) .
O5 C3 1.235(5) .
O3 C2 1.249(5) .
O2 C1 1.256(5) .
C1 O1 1.233(5) .
C1 C2 1.556(5) .
C3 O6 1.263(5) 7_665
C3 C3 1.534(9) 7_665
C2 O4 1.243(5) .
N11 C17 1.308(5) .
N11 C11 1.383(5) .
N21 C27 1.307(5) .
N21 C21 1.394(5) .
N31 C37 1.320(6) .
N31 C31 1.394(6) .
C11 C12 1.385(6) .
C11 C16 1.397(7) .
C31 C32 1.385(7) .
C31 C36 1.389(6) .
O6 C3 1.263(5) 7_665
C21 C26 1.385(6) .
C21 C22 1.391(6) .
C33 C34 1.362(8) .
C33 C32 1.394(8) .
C33 H33 0.9300 .
C22 N22 1.373(5) .
C22 C23 1.382(6) .
C13 C14 1.357(9) .
C13 C12 1.397(7) .
C13 H13 0.9300 .
C12 N12 1.360(6) .
C34 C35 1.371(7) .
C34 H34 0.9300 .
C36 C35 1.371(6) .
C36 H36 0.9300 .
C23 C24 1.369(7) .
C23 H23 0.9300 .
C26 C25 1.379(6) .
C26 H26 0.9300 .
N22 C27 1.337(5) .
N22 H22 0.8600 .
N12 C17 1.337(6) .
N12 H12 0.8600 .
C25 C24 1.387(6) .
C25 H25 0.9300 .
C24 H24 0.9300 .
C35 H35 0.9300 .
C14 C15 1.395(9) .
C14 H14 0.9300 .
C16 C15 1.381(7) .
C16 H16 0.9300 .
C15 H15 0.9300 .
N32 C37 1.335(7) .
N32 C32 1.369(7) .
N32 H32 0.8600 .
C27 H27 0.9300 .
C17 H17 0.9300 .
C37 H37 0.9300 .
